data_4020884
loop_
_publ_author_name
'Lei Yao'
'Brenton T. Smith'
'Jeffrey Aub\'e'

_publ_section_title
;
 Base-Promoted Reactions of Bridged Ketones and
 1,3- and 1,4-Haloalkyl Azides: Competitive Alkylation
 vs Azidation Reactions of Ketone Enolates
;
_journal_name_full 'Journal of Organic Chemistry'
_journal_page_first 1720
_journal_page_last 1722
_journal_paper_doi 10.1021/jo0356098
_journal_volume 69
_journal_year 2004
_chemical_formula_moiety 'C15 H24 N4 O'
_chemical_formula_sum 'C15 H24 N4 O'
_chemical_formula_weight 276.38
_space_group_IT_number 14
_symmetry_cell_setting monoclinic
_symmetry_space_group_name_Hall '-P 2ybc'
_symmetry_space_group_name_H-M 'P 1 21/c 1'
_cell_angle_alpha 90.00
_cell_angle_beta 91.1030(10)
_cell_angle_gamma 90.00
_cell_formula_units_Z 4
_cell_length_a 15.3827(7)
_cell_length_b 7.0604(3)
_cell_length_c 12.8704(6)
_cell_measurement_temperature 100(2)
_cell_volume 1397.57(11)
_diffrn_ambient_temperature 100(2)
_exptl_crystal_density_diffrn 1.314
_cod_original_sg_symbol_H-M 'P 21/c'
_cod_database_code 4020884

loop_
_symmetry_equiv_pos_as_xyz
'x, y, z'
'-x, y+1/2, -z+1/2'
'-x, -y, -z'
'x, -y-1/2, z-1/2'

loop_
_atom_site_label
_atom_site_type_symbol
_atom_site_fract_x
_atom_site_fract_y
_atom_site_fract_z
_atom_site_U_iso_or_equiv
_atom_site_adp_type
_atom_site_occupancy
_atom_site_symmetry_multiplicity
_atom_site_calc_flag
_atom_site_refinement_flags
_atom_site_disorder_assembly
_atom_site_disorder_group
N1 N 0.82158(5) 0.55921(12) 0.65070(6) 0.01361(17) Uani 1 1 d . . .
C2 C 0.87471(6) 0.64023(15) 0.73518(7) 0.0168(2) Uani 1 1 d . . .
H2A H 0.9271 0.5608 0.7466 0.020 Uiso 1 1 calc R . .
H2B H 0.8411 0.6392 0.8000 0.020 Uiso 1 1 calc R . .
C3 C 0.90241(7) 0.84175(15) 0.71144(8) 0.0182(2) Uani 1 1 d . . .
H3A H 0.9398 0.8905 0.7690 0.022 Uiso 1 1 calc R . .
H3B H 0.8504 0.9240 0.7054 0.022 Uiso 1 1 calc R . .
C4 C 0.95223(6) 0.84723(15) 0.61021(8) 0.0175(2) Uani 1 1 d . . .
H4A H 1.0065 0.7728 0.6177 0.021 Uiso 1 1 calc R . .
H4B H 0.9679 0.9795 0.5933 0.021 Uiso 1 1 calc R . .
C5 C 0.89510(6) 0.76413(14) 0.52325(7) 0.01553(19) Uani 1 1 d . . .
H5A H 0.8437 0.8465 0.5116 0.019 Uiso 1 1 calc R . .
H5B H 0.9283 0.7608 0.4581 0.019 Uiso 1 1 calc R . .
C6 C 0.86490(6) 0.56439(13) 0.54972(7) 0.01299(18) Uani 1 1 d . . .
H6 H 0.9180 0.4830 0.5559 0.016 Uiso 1 1 calc R . .
C7 C 0.80471(6) 0.47480(13) 0.46558(7) 0.01295(18) Uani 1 1 d . . .
H7 H 0.8285 0.4930 0.3945 0.016 Uiso 1 1 calc R . .
C8 C 0.79509(6) 0.26382(14) 0.49166(8) 0.0163(2) Uani 1 1 d . . .
H8A H 0.8521 0.2030 0.5056 0.020 Uiso 1 1 calc R . .
H8B H 0.7637 0.1941 0.4358 0.020 Uiso 1 1 calc R . .
C9 C 0.74101(6) 0.27894(14) 0.59057(8) 0.0165(2) Uani 1 1 d . . .
H9 H 0.7166 0.1535 0.6111 0.020 Uiso 1 1 calc R . .
C10 C 0.79644(7) 0.36580(14) 0.67770(7) 0.0171(2) Uani 1 1 d . . .
H10A H 0.7632 0.3672 0.7428 0.021 Uiso 1 1 calc R . .
H10B H 0.8492 0.2879 0.6895 0.021 Uiso 1 1 calc R . .
C11 C 0.66894(6) 0.41959(14) 0.55863(7) 0.01499(19) Uani 1 1 d . . .
H11 H 0.6513 0.5002 0.6185 0.018 Uiso 1 1 calc R . .
C12 C 0.70901(6) 0.54067(13) 0.47052(7) 0.01283(19) Uani 1 1 d . . .
N13 N 0.65799(5) 0.46528(12) 0.38155(6) 0.01511(18) Uani 1 1 d . . .
N14 N 0.58986(6) 0.35629(12) 0.41444(7) 0.01865(19) Uani 1 1 d . . .
N15 N 0.59334(6) 0.32192(13) 0.51041(7) 0.01900(19) Uani 1 1 d . . .
O16 O 0.70382(4) 0.73846(10) 0.47733(5) 0.01428(16) Uani 1 1 d . . .
C17 C 0.61690(6) 0.81698(14) 0.47715(7) 0.01564(19) Uani 1 1 d . . .
H17A H 0.6153 0.9266 0.5250 0.019 Uiso 1 1 calc R . .
H17B H 0.5758 0.7204 0.5026 0.019 Uiso 1 1 calc R . .
C18 C 0.58854(7) 0.88010(14) 0.36887(8) 0.0181(2) Uani 1 1 d . . .
H18A H 0.6353 0.9585 0.3391 0.022 Uiso 1 1 calc R . .
H18B H 0.5363 0.9609 0.3745 0.022 Uiso 1 1 calc R . .
C19 C 0.56796(6) 0.71740(15) 0.29427(8) 0.0181(2) Uani 1 1 d . . .
H19A H 0.5148 0.6522 0.3176 0.022 Uiso 1 1 calc R . .
H19B H 0.5553 0.7705 0.2244 0.022 Uiso 1 1 calc R . .
C20 C 0.64085(6) 0.57194(15) 0.28581(7) 0.0176(2) Uani 1 1 d . . .
H20A H 0.6256 0.4817 0.2295 0.021 Uiso 1 1 calc R . .
H20B H 0.6948 0.6381 0.2660 0.021 Uiso 1 1 calc R . .

loop_
_atom_site_aniso_label
_atom_site_aniso_U_11
_atom_site_aniso_U_22
_atom_site_aniso_U_33
_atom_site_aniso_U_23
_atom_site_aniso_U_13
_atom_site_aniso_U_12
N1 0.0153(4) 0.0145(4) 0.0111(4) 0.0007(3) 0.0003(3) -0.0020(3)
C2 0.0163(4) 0.0220(5) 0.0121(4) 0.0004(3) -0.0019(3) -0.0011(4)
C3 0.0175(5) 0.0211(5) 0.0158(4) -0.0031(4) -0.0002(3) -0.0042(4)
C4 0.0153(4) 0.0214(5) 0.0156(4) 0.0001(4) -0.0006(3) -0.0050(3)
C5 0.0148(4) 0.0172(5) 0.0146(4) 0.0019(3) -0.0005(3) -0.0043(3)
C6 0.0118(4) 0.0151(4) 0.0120(4) 0.0011(3) 0.0003(3) -0.0001(3)
C7 0.0124(4) 0.0141(4) 0.0124(4) -0.0003(3) 0.0003(3) 0.0001(3)
C8 0.0175(4) 0.0133(4) 0.0181(4) -0.0010(3) 0.0000(3) 0.0010(3)
C9 0.0188(5) 0.0126(4) 0.0181(5) 0.0024(3) 0.0008(3) -0.0026(3)
C10 0.0198(5) 0.0166(5) 0.0150(4) 0.0046(3) -0.0002(3) -0.0012(3)
C11 0.0143(4) 0.0144(4) 0.0163(4) -0.0001(3) 0.0021(3) -0.0028(3)
C12 0.0123(4) 0.0126(4) 0.0135(4) -0.0007(3) -0.0006(3) -0.0009(3)
N13 0.0141(4) 0.0152(4) 0.0159(4) -0.0013(3) -0.0025(3) -0.0018(3)
N14 0.0160(4) 0.0154(4) 0.0245(4) -0.0019(3) -0.0012(3) -0.0025(3)
N15 0.0154(4) 0.0172(4) 0.0244(4) -0.0001(3) -0.0001(3) -0.0036(3)
O16 0.0121(3) 0.0117(3) 0.0189(3) -0.0007(2) -0.0019(2) -0.0001(2)
C17 0.0142(4) 0.0151(4) 0.0176(4) -0.0022(3) -0.0009(3) 0.0021(3)
C18 0.0173(4) 0.0167(5) 0.0201(5) 0.0010(4) -0.0034(4) 0.0012(3)
C19 0.0163(4) 0.0210(5) 0.0170(4) -0.0002(4) -0.0030(3) 0.0013(4)
C20 0.0170(4) 0.0226(5) 0.0132(4) -0.0017(4) -0.0018(3) 0.0004(4)

loop_
_geom_bond_atom_site_label_1
_geom_bond_atom_site_label_2
_geom_bond_distance
_geom_bond_site_symmetry_2
_geom_bond_publ_flag
N1 C10 1.4629(12) . ?
N1 C2 1.4639(12) . ?
N1 C6 1.4724(12) . ?
C2 C3 1.5180(14) . ?
C3 C4 1.5246(14) . ?
C4 C5 1.5269(13) . ?
C5 C6 1.5254(13) . ?
C6 C7 1.5464(13) . ?
C7 C8 1.5347(13) . ?
C7 C12 1.5464(13) . ?
C8 C9 1.5377(13) . ?
C9 C10 1.5245(14) . ?
C9 C11 1.5383(14) . ?
C11 N15 1.4783(12) . ?
C11 C12 1.5568(13) . ?
C12 O16 1.4016(11) . ?
C12 N13 1.4751(11) . ?
N13 N14 1.3736(12) . ?
N13 C20 1.4637(12) . ?
N14 N15 1.2588(13) . ?
O16 C17 1.4474(11) . ?
C17 C18 1.5191(14) . ?
C18 C19 1.5264(14) . ?
C19 C20 1.5259(14) . ?
